data_4107547
loop_
_publ_author_name
'Hai-Ching Su'
'Hsiao-Fan Chen'
'Fu-Chuan Fang'
'Chih-Che Liu'
'Chung-Chih Wu'
'Ken-Tsung Wong'
'Yi-Hung Liu'
'Shie-Ming Peng'

_publ_contact_author 'Ken-Tsung Wong'
_publ_contact_author_email kenwong@ntu.edu.tw
_publ_section_title
;
 Solid-State White Light-Emitting Electrochemical Cells Using
 Iridium-Based Cationic Transition Metal Complexes
;
_journal_name_full 'Journal of the American Chemical Society'
_journal_page_first 3413
_journal_page_last 3419
_journal_paper_doi 10.1021/ja076051e
_journal_volume 130
_journal_year 2008
_chemical_formula_moiety 'C36 H32 F10 Ir N6 O P'
_chemical_formula_sum 'C36 H32 F10 Ir N6 O P'
_chemical_formula_weight 977.85
_chemical_name_common 3
_chemical_name_systematic
; 
 ? 
;
_space_group_IT_number 2
_symmetry_cell_setting triclinic
_symmetry_space_group_name_Hall '-P 1'
_symmetry_space_group_name_H-M 'P -1'
_atom_sites_solution_hydrogens geom
_atom_sites_solution_primary direct
_atom_sites_solution_secondary difmap
_audit_creation_method SHELXL-97
_cell_angle_alpha 67.0550(10)
_cell_angle_beta 87.2080(10)
_cell_angle_gamma 84.6510(10)
_cell_formula_units_Z 2
_cell_length_a 10.04400(10)
_cell_length_b 14.09140(10)
_cell_length_c 14.4291(2)
_cell_measurement_reflns_used 54032
_cell_measurement_temperature 295(2)
_cell_measurement_theta_max 27.5
_cell_measurement_theta_min 1
_cell_volume 1872.27(4)
_computing_cell_refinement 'HKL Denzo & Scalepack (Otwinowski & Minor)'
_computing_data_collection 'COLLECT (Nonius BV)'
_computing_data_reduction 'HKL Denzo & Scalepack (Otwinowski & Minor)'
_computing_molecular_graphics SHELXTL
_computing_publication_material SHELXTL
_computing_structure_refinement 'SHELXL-97 (Sheldrick, 1997)'
_computing_structure_solution 'SHELXS-97 (Sheldrick, 1990)'
_diffrn_ambient_temperature 295(2)
_diffrn_measured_fraction_theta_full 0.992
_diffrn_measured_fraction_theta_max 0.992
_diffrn_measurement_device_type 'Nonius KappaCCD'
_diffrn_measurement_method CCD
_diffrn_radiation_monochromator graphite
_diffrn_radiation_source 'fine-focus sealed tube'
_diffrn_radiation_type MoK\a
_diffrn_radiation_wavelength 0.71073
_diffrn_reflns_av_R_equivalents 0.0282
_diffrn_reflns_av_sigmaI/netI 0.0346
_diffrn_reflns_limit_h_max 13
_diffrn_reflns_limit_h_min -12
_diffrn_reflns_limit_k_max 18
_diffrn_reflns_limit_k_min -18
_diffrn_reflns_limit_l_max 18
_diffrn_reflns_limit_l_min -18
_diffrn_reflns_number 15981
_diffrn_reflns_theta_full 27.49
_diffrn_reflns_theta_max 27.49
_diffrn_reflns_theta_min 1.72
_exptl_absorpt_coefficient_mu 3.697
_exptl_absorpt_correction_T_max 0.837
_exptl_absorpt_correction_T_min 0.624
_exptl_absorpt_correction_type multi-scan
_exptl_absorpt_process_details
; 
multi-scan from symmetry-related measurements 
 Sortav (Blessing 1995) 
;
_exptl_crystal_colour colourless
_exptl_crystal_density_diffrn 1.735
_exptl_crystal_description needle
_exptl_crystal_F_000 960
_exptl_crystal_size_max 0.15
_exptl_crystal_size_mid 0.10
_exptl_crystal_size_min 0.05
_refine_diff_density_max 1.265
_refine_diff_density_min -1.036
_refine_diff_density_rms 0.157
_refine_ls_extinction_coef 0.0185(8)
_refine_ls_extinction_expression Fc^*^=kFc[1+0.001xFc^2^\l^3^/sin(2\q)]^-1/4^
_refine_ls_extinction_method SHELXL
_refine_ls_goodness_of_fit_ref 1.092
_refine_ls_hydrogen_treatment mixed
_refine_ls_matrix_type full
_refine_ls_number_parameters 497
_refine_ls_number_reflns 8532
_refine_ls_number_restraints 0
_refine_ls_restrained_S_all 1.092
_refine_ls_R_factor_all 0.0388
_refine_ls_R_factor_gt 0.0339
_refine_ls_shift/su_max 0.062
_refine_ls_shift/su_mean 0.003
_refine_ls_structure_factor_coef Fsqd
_refine_ls_weighting_details 'calc w=1/[\s^2^(Fo^2^)+(0.0641P)^2^+0.1635P] where P=(Fo^2^+2Fc^2^)/3'
_refine_ls_weighting_scheme calc
_refine_ls_wR_factor_gt 0.0893
_refine_ls_wR_factor_ref 0.0955
_reflns_number_gt 7753
_reflns_number_total 8532
_reflns_threshold_expression >2sigma(I)
_cod_data_source_file ja076051e-file002.cif
_cod_data_source_block ic12412
_cod_original_cell_volume 1872.27(3)
_cod_database_code 4107547

loop_
_symmetry_equiv_pos_as_xyz
'x, y, z'
'-x, -y, -z'

loop_
_atom_site_label
_atom_site_type_symbol
_atom_site_fract_x
_atom_site_fract_y
_atom_site_fract_z
_atom_site_U_iso_or_equiv
_atom_site_adp_type
_atom_site_occupancy
_atom_site_symmetry_multiplicity
_atom_site_calc_flag
_atom_site_refinement_flags
Ir1 Ir 0.196171(11) 0.270204(9) 0.412178(9) 0.04118(8) Uani 1 1 d .
P1 P 0.30968(14) 0.72540(12) 0.07447(10) 0.0722(4) Uani 1 1 d .
F1 F 0.3001(4) 0.1652(3) 0.7912(2) 0.0915(10) Uani 1 1 d .
F2 F 0.6310(3) 0.3460(3) 0.5731(3) 0.0944(11) Uani 1 1 d .
F3 F 0.5462(3) 0.0534(3) 0.2809(3) 0.0918(10) Uani 1 1 d .
F4 F 0.2990(3) -0.1476(2) 0.5607(3) 0.0854(9) Uani 1 1 d .
F5 F 0.2246(13) 0.7913(7) 0.1149(7) 0.259(6) Uani 1 1 d .
F6 F 0.3973(12) 0.6539(7) 0.0373(6) 0.258(6) Uani 1 1 d .
F7 F 0.2969(7) 0.7993(5) -0.0387(3) 0.151(2) Uani 1 1 d .
F8 F 0.4250(12) 0.7804(9) 0.0817(6) 0.274(7) Uani 1 1 d .
F9 F 0.3319(7) 0.6477(4) 0.1870(3) 0.1354(19) Uani 1 1 d .
F10 F 0.1971(9) 0.6664(10) 0.0719(7) 0.270(6) Uani 1 1 d .
O1 O 0.2074(9) 0.0817(6) 0.1744(5) 0.179(3) Uani 1 1 d .
N1 N 0.1120(3) 0.4282(3) 0.3767(2) 0.0462(7) Uani 1 1 d .
N2 N 0.0438(3) 0.2791(3) 0.3050(3) 0.0460(7) Uani 1 1 d .
N3 N 0.0820(4) 0.2082(3) 0.5369(3) 0.0524(8) Uani 1 1 d .
N4 N 0.1465(4) 0.1821(3) 0.6251(3) 0.0552(8) Uani 1 1 d .
N5 N 0.3285(3) 0.3140(3) 0.2961(3) 0.0490(7) Uani 1 1 d .
N6 N 0.4025(3) 0.2353(3) 0.2815(2) 0.0515(7) Uani 1 1 d .
C1 C 0.0013(4) 0.2170(4) 0.2644(4) 0.0554(10) Uani 1 1 d .
H1A H 0.0402 0.1497 0.2843 0.066 Uiso 1 1 calc R
C2 C -0.0980(5) 0.2495(4) 0.1943(4) 0.0625(12) Uani 1 1 d .
H2A H -0.1262 0.2030 0.1695 0.075 Uiso 1 1 calc R
C3 C -0.1580(4) 0.3502(4) 0.1590(3) 0.0604(10) Uani 1 1 d .
H3A H -0.2249 0.3718 0.1112 0.073 Uiso 1 1 calc R
C4 C -0.1135(4) 0.4163(3) 0.1983(3) 0.0501(8) Uani 1 1 d .
C5 C -0.0160(3) 0.3743(3) 0.2711(3) 0.0461(8) Uani 1 1 d .
C6 C 0.0195(4) 0.4503(3) 0.3060(3) 0.0446(7) Uani 1 1 d .
C7 C -0.0527(4) 0.5433(3) 0.2560(3) 0.0500(8) Uani 1 1 d .
C8 C -0.0244(4) 0.6249(3) 0.2804(3) 0.0575(9) Uani 1 1 d .
H8A H -0.0677 0.6903 0.2489 0.069 Uiso 1 1 calc R
C9 C 0.0710(5) 0.6058(4) 0.3536(4) 0.0588(10) Uani 1 1 d .
H9A H 0.0913 0.6593 0.3717 0.071 Uiso 1 1 calc R
C10 C 0.1365(4) 0.5079(3) 0.4003(3) 0.0529(9) Uani 1 1 d .
H10A H 0.1992 0.4975 0.4494 0.063 Uiso 1 1 calc R
C11 C -0.1456(4) 0.5313(3) 0.1810(3) 0.0526(9) Uani 1 1 d .
C12 C -0.1061(5) 0.6045(4) 0.0730(4) 0.0698(13) Uani 1 1 d .
H12A H -0.1100 0.6743 0.0711 0.084 Uiso 1 1 calc R
H12B H -0.0138 0.5853 0.0604 0.084 Uiso 1 1 calc R
C13 C -0.1890(7) 0.6061(5) -0.0115(4) 0.0904(17) Uani 1 1 d .
H13A H -0.1552 0.6532 -0.0744 0.136 Uiso 1 1 calc R
H13B H -0.2802 0.6280 -0.0020 0.136 Uiso 1 1 calc R
H13C H -0.1845 0.5379 -0.0121 0.136 Uiso 1 1 calc R
C14 C -0.2931(4) 0.5552(4) 0.2054(4) 0.0611(11) Uani 1 1 d .
H14A H -0.3069 0.6280 0.1938 0.073 Uiso 1 1 calc R
H14B H -0.3493 0.5432 0.1589 0.073 Uiso 1 1 calc R
C15 C -0.3384(5) 0.4928(5) 0.3114(5) 0.0824(16) Uani 1 1 d .
H15A H -0.4310 0.5121 0.3199 0.124 Uiso 1 1 calc R
H15B H -0.2859 0.5060 0.3583 0.124 Uiso 1 1 calc R
H15C H -0.3271 0.4205 0.3236 0.124 Uiso 1 1 calc R
C16 C -0.0353(5) 0.1666(4) 0.5597(4) 0.0691(13) Uani 1 1 d .
H16A H -0.1002 0.1728 0.5134 0.083 Uiso 1 1 calc R
C17 C -0.0457(6) 0.1133(5) 0.6616(5) 0.0852(18) Uani 1 1 d .
H17A H -0.1172 0.0769 0.6965 0.102 Uiso 1 1 calc R
C18 C 0.0687(6) 0.1239(4) 0.7019(4) 0.0753(14) Uani 1 1 d .
H18A H 0.0897 0.0963 0.7699 0.090 Uiso 1 1 calc R
C19 C 0.2735(4) 0.2204(3) 0.6155(3) 0.0493(8) Uani 1 1 d .
C20 C 0.3487(5) 0.2132(4) 0.6976(3) 0.0603(10) Uani 1 1 d .
C21 C 0.4670(6) 0.2539(4) 0.6855(4) 0.0688(13) Uani 1 1 d .
H21A H 0.5165 0.2485 0.7405 0.083 Uiso 1 1 calc R
C22 C 0.5127(5) 0.3048(4) 0.5871(4) 0.0641(12) Uani 1 1 d .
C23 C 0.4431(4) 0.3131(3) 0.5043(3) 0.0530(9) Uani 1 1 d .
H23A H 0.4771 0.3472 0.4398 0.064 Uiso 1 1 calc R
C24 C 0.3211(4) 0.2697(3) 0.5181(3) 0.0443(8) Uani 1 1 d .
C25 C 0.3629(5) 0.4009(4) 0.2229(3) 0.0594(10) Uani 1 1 d .
H25A H 0.3272 0.4671 0.2145 0.071 Uiso 1 1 calc R
C26 C 0.4601(6) 0.3784(5) 0.1609(4) 0.0696(14) Uani 1 1 d .
H26A H 0.5016 0.4253 0.1049 0.084 Uiso 1 1 calc R
C27 C 0.4817(5) 0.2746(4) 0.1987(4) 0.0678(12) Uani 1 1 d .
H27A H 0.5408 0.2363 0.1724 0.081 Uiso 1 1 calc R
C28 C 0.3779(4) 0.1352(3) 0.3510(3) 0.0507(8) Uani 1 1 d .
C29 C 0.4483(5) 0.0467(4) 0.3503(4) 0.0634(11) Uani 1 1 d .
C30 C 0.4225(5) -0.0496(4) 0.4191(4) 0.0682(12) Uani 1 1 d .
H30A H 0.4686 -0.1094 0.4176 0.082 Uiso 1 1 calc R
C31 C 0.3259(5) -0.0531(4) 0.4897(4) 0.0631(12) Uani 1 1 d .
C32 C 0.2529(4) 0.0328(3) 0.4947(3) 0.0535(9) Uani 1 1 d .
H32A H 0.1874 0.0257 0.5443 0.064 Uiso 1 1 calc R
C33 C 0.2790(4) 0.1306(3) 0.4240(3) 0.0451(8) Uani 1 1 d .
C34 C 0.1319(12) 0.0613(11) 0.0355(11) 0.178(6) Uani 1 1 d .
H34A H 0.0456 0.0699 0.0641 0.267 Uiso 1 1 calc R
H34B H 0.1434 -0.0058 0.0322 0.267 Uiso 1 1 calc R
H34C H 0.1384 0.1136 -0.0310 0.267 Uiso 1 1 calc R
C35 C 0.2368(10) 0.0704(5) 0.0988(6) 0.111(3) Uani 1 1 d .
C36 C 0.3729(12) 0.0598(13) 0.0672(11) 0.207(7) Uani 1 1 d .
H36A H 0.4315 0.0670 0.1143 0.311 Uiso 1 1 calc R
H36B H 0.3866 0.1125 0.0017 0.311 Uiso 1 1 calc R
H36C H 0.3917 -0.0071 0.0643 0.311 Uiso 1 1 calc R

loop_
_atom_site_aniso_label
_atom_site_aniso_U_11
_atom_site_aniso_U_22
_atom_site_aniso_U_33
_atom_site_aniso_U_23
_atom_site_aniso_U_13
_atom_site_aniso_U_12
Ir1 0.03855(10) 0.04337(11) 0.04535(11) -0.02097(7) -0.00738(6) -0.00096(6)
P1 0.0761(9) 0.0892(10) 0.0590(7) -0.0328(7) -0.0069(6) -0.0230(8)
F1 0.120(3) 0.112(2) 0.0414(13) -0.0271(15) -0.0091(15) -0.011(2)
F2 0.0701(19) 0.118(3) 0.106(3) -0.047(2) -0.0231(18) -0.0340(19)
F3 0.081(2) 0.102(2) 0.099(2) -0.054(2) 0.0130(18) 0.0182(18)
F4 0.0868(19) 0.0433(13) 0.116(2) -0.0174(14) -0.0226(18) -0.0035(13)
F5 0.391(16) 0.163(6) 0.183(8) -0.057(6) 0.029(9) 0.115(9)
F6 0.359(13) 0.237(9) 0.133(5) -0.057(5) 0.067(7) 0.106(9)
F7 0.177(5) 0.177(5) 0.071(2) -0.012(3) -0.031(3) -0.019(4)
F8 0.355(12) 0.320(11) 0.125(5) -0.005(6) -0.064(6) -0.256(10)
F9 0.223(6) 0.096(3) 0.085(3) -0.027(2) -0.009(3) -0.037(3)
F10 0.198(7) 0.433(15) 0.196(7) -0.097(9) -0.012(6) -0.209(9)
O1 0.250(9) 0.174(6) 0.113(5) -0.065(4) 0.062(5) -0.012(6)
N1 0.0445(16) 0.0488(17) 0.0514(17) -0.0260(14) -0.0082(13) -0.0005(13)
N2 0.0436(16) 0.0489(16) 0.0518(17) -0.0260(14) -0.0131(13) 0.0010(13)
N3 0.0474(18) 0.061(2) 0.059(2) -0.0333(17) -0.0021(15) -0.0069(15)
N4 0.062(2) 0.0560(19) 0.0506(18) -0.0232(15) 0.0017(16) -0.0091(16)
N5 0.0491(17) 0.0539(18) 0.0461(16) -0.0212(14) -0.0100(14) -0.0018(14)
N6 0.0438(16) 0.0618(19) 0.0520(17) -0.0265(15) 0.0006(13) 0.0000(14)
C1 0.049(2) 0.061(2) 0.070(3) -0.040(2) -0.0086(19) 0.0010(18)
C2 0.064(3) 0.069(3) 0.071(3) -0.043(2) -0.014(2) -0.008(2)
C3 0.050(2) 0.075(3) 0.067(3) -0.039(2) -0.0181(19) 0.003(2)
C4 0.0381(17) 0.064(2) 0.052(2) -0.0281(18) -0.0089(15) 0.0030(16)
C5 0.0388(16) 0.056(2) 0.0488(18) -0.0258(16) -0.0078(14) -0.0005(15)
C6 0.0394(17) 0.0501(19) 0.0486(19) -0.0240(16) -0.0056(14) 0.0005(14)
C7 0.047(2) 0.049(2) 0.053(2) -0.0196(17) -0.0046(16) 0.0025(16)
C8 0.057(2) 0.049(2) 0.064(2) -0.0207(19) -0.0067(19) 0.0029(17)
C9 0.063(3) 0.052(2) 0.070(3) -0.032(2) -0.004(2) -0.0042(19)
C10 0.052(2) 0.056(2) 0.059(2) -0.0298(19) -0.0095(18) -0.0039(17)
C11 0.0406(18) 0.060(2) 0.057(2) -0.0235(19) -0.0066(17) 0.0030(17)
C12 0.059(3) 0.079(3) 0.061(3) -0.017(2) -0.006(2) -0.003(2)
C13 0.097(4) 0.105(4) 0.063(3) -0.024(3) -0.018(3) -0.012(4)
C14 0.041(2) 0.063(3) 0.078(3) -0.028(2) -0.0075(19) 0.0074(18)
C15 0.060(3) 0.088(4) 0.097(4) -0.035(3) 0.013(3) -0.005(3)
C16 0.053(2) 0.083(3) 0.084(3) -0.044(3) 0.014(2) -0.023(2)
C17 0.084(4) 0.094(4) 0.085(4) -0.036(3) 0.027(3) -0.044(3)
C18 0.093(4) 0.074(3) 0.061(3) -0.027(2) 0.018(3) -0.027(3)
C19 0.0524(19) 0.049(2) 0.0500(19) -0.0230(16) -0.0059(17) -0.0020(16)
C20 0.072(3) 0.063(2) 0.049(2) -0.0245(19) -0.014(2) 0.002(2)
C21 0.077(3) 0.073(3) 0.069(3) -0.041(3) -0.027(3) 0.007(2)
C22 0.055(2) 0.062(3) 0.082(3) -0.034(2) -0.023(2) -0.004(2)
C23 0.050(2) 0.054(2) 0.060(2) -0.0246(19) -0.0101(18) -0.0075(17)
C24 0.0441(18) 0.0462(19) 0.0480(19) -0.0237(16) -0.0109(15) 0.0001(15)
C25 0.065(3) 0.061(2) 0.049(2) -0.0147(19) -0.0070(19) -0.015(2)
C26 0.063(3) 0.086(4) 0.054(2) -0.019(2) 0.004(2) -0.018(3)
C27 0.056(2) 0.094(4) 0.059(2) -0.038(2) 0.005(2) -0.005(2)
C28 0.0458(18) 0.056(2) 0.057(2) -0.0300(18) -0.0114(16) 0.0021(16)
C29 0.055(2) 0.072(3) 0.073(3) -0.041(2) -0.008(2) 0.010(2)
C30 0.064(3) 0.057(2) 0.094(4) -0.042(3) -0.023(3) 0.013(2)
C31 0.064(3) 0.046(2) 0.083(3) -0.027(2) -0.028(2) 0.0017(19)
C32 0.049(2) 0.049(2) 0.064(2) -0.0219(18) -0.0089(18) -0.0069(16)
C33 0.0419(17) 0.0475(19) 0.0512(19) -0.0245(16) -0.0107(15) 0.0007(15)
C34 0.131(9) 0.184(13) 0.222(15) -0.079(11) -0.025(10) -0.019(9)
C35 0.158(8) 0.091(4) 0.085(4) -0.037(4) 0.047(5) -0.032(5)
C36 0.159(11) 0.309(19) 0.227(15) -0.177(14) 0.055(10) -0.079(12)

loop_
_atom_type_symbol
_atom_type_description
_atom_type_scat_dispersion_real
_atom_type_scat_dispersion_imag
_atom_type_scat_source
C C 0.0033 0.0016 'International Tables Vol C Tables 4.2.6.8 and 6.1.1.4'
H H 0.0000 0.0000 'International Tables Vol C Tables 4.2.6.8 and 6.1.1.4'
N N 0.0061 0.0033 'International Tables Vol C Tables 4.2.6.8 and 6.1.1.4'
O O 0.0106 0.0060 'International Tables Vol C Tables 4.2.6.8 and 6.1.1.4'
F F 0.0171 0.0103 'International Tables Vol C Tables 4.2.6.8 and 6.1.1.4'
P P 0.1023 0.0942 'International Tables Vol C Tables 4.2.6.8 and 6.1.1.4'
Ir Ir -1.4442 7.9887 'International Tables Vol C Tables 4.2.6.8 and 6.1.1.4'

loop_
_geom_angle_atom_site_label_1
_geom_angle_atom_site_label_2
_geom_angle_atom_site_label_3
_geom_angle
C33 Ir1 N3 92.27(16)
C33 Ir1 N5 80.39(15)
N3 Ir1 N5 171.81(13)
C33 Ir1 C24 90.19(15)
N3 Ir1 C24 79.88(15)
N5 Ir1 C24 96.42(15)
C33 Ir1 N1 171.91(13)
N3 Ir1 N1 94.91(14)
N5 Ir1 N1 92.67(13)
C24 Ir1 N1 94.75(14)
C33 Ir1 N2 94.88(13)
N3 Ir1 N2 95.98(14)
N5 Ir1 N2 88.29(13)
C24 Ir1 N2 173.59(13)
N1 Ir1 N2 80.66(12)
F5 P1 F10 92.4(7)
F5 P1 F8 88.1(7)
F10 P1 F8 177.2(5)
F5 P1 F6 177.5(4)
F10 P1 F6 87.0(7)
F8 P1 F6 92.3(8)
F5 P1 F7 96.5(4)
F10 P1 F7 93.9(5)
F8 P1 F7 88.8(4)
F6 P1 F7 85.9(4)
F5 P1 F9 86.9(4)
F10 P1 F9 87.6(4)
F8 P1 F9 89.6(4)
F6 P1 F9 90.7(4)
F7 P1 F9 176.2(3)
C6 N1 C10 114.7(3)
C6 N1 Ir1 108.0(2)
C10 N1 Ir1 137.0(3)
C5 N2 C1 114.8(3)
C5 N2 Ir1 108.0(2)
C1 N2 Ir1 137.1(3)
C16 N3 N4 106.8(4)
C16 N3 Ir1 136.9(4)
N4 N3 Ir1 114.8(3)
C18 N4 N3 109.2(4)
C18 N4 C19 136.1(4)
N3 N4 C19 114.8(3)
C25 N5 N6 106.6(4)
C25 N5 Ir1 138.3(3)
N6 N5 Ir1 115.0(3)
C27 N6 N5 109.2(4)
C27 N6 C28 135.5(4)
N5 N6 C28 115.3(3)
N2 C1 C2 122.0(4)
N2 C1 H1A 119.0
C2 C1 H1A 119.0
C1 C2 C3 122.0(4)
C1 C2 H2A 119.0
C3 C2 H2A 119.0
C4 C3 C2 117.0(4)
C4 C3 H3A 121.5
C2 C3 H3A 121.5
C3 C4 C5 116.1(4)
C3 C4 C11 135.4(4)
C5 C4 C11 108.5(3)
N2 C5 C4 128.0(4)
N2 C5 C6 121.6(3)
C4 C5 C6 110.3(3)
N1 C6 C7 128.3(4)
N1 C6 C5 121.5(3)
C7 C6 C5 110.1(3)
C6 C7 C8 116.0(4)
C6 C7 C11 109.3(4)
C8 C7 C11 134.6(4)
C7 C8 C9 117.9(4)
C7 C8 H8A 121.1
C9 C8 H8A 121.1
C8 C9 C10 121.1(4)
C8 C9 H9A 119.5
C10 C9 H9A 119.5
N1 C10 C9 122.1(4)
N1 C10 H10A 119.0
C9 C10 H10A 119.0
C7 C11 C14 110.6(4)
C7 C11 C4 101.7(3)
C14 C11 C4 112.3(4)
C7 C11 C12 108.7(4)
C14 C11 C12 111.1(4)
C4 C11 C12 112.0(4)
C13 C12 C11 116.7(5)
C13 C12 H12A 108.1
C11 C12 H12A 108.1
C13 C12 H12B 108.1
C11 C12 H12B 108.1
H12A C12 H12B 107.3
C12 C13 H13A 109.5
C12 C13 H13B 109.5
H13A C13 H13B 109.5
C12 C13 H13C 109.5
H13A C13 H13C 109.5
H13B C13 H13C 109.5
C15 C14 C11 115.1(4)
C15 C14 H14A 108.5
C11 C14 H14A 108.5
C15 C14 H14B 108.5
C11 C14 H14B 108.5
H14A C14 H14B 107.5
C14 C15 H15A 109.5
C14 C15 H15B 109.5
H15A C15 H15B 109.5
C14 C15 H15C 109.5
H15A C15 H15C 109.5
H15B C15 H15C 109.5
N3 C16 C17 109.7(5)
N3 C16 H16A 125.2
C17 C16 H16A 125.2
C18 C17 C16 106.8(5)
C18 C17 H17A 126.6
C16 C17 H17A 126.6
N4 C18 C17 107.6(5)
N4 C18 H18A 126.2
C17 C18 H18A 126.2
C24 C19 C20 120.3(4)
C24 C19 N4 116.1(4)
C20 C19 N4 123.6(4)
C21 C20 F1 119.0(4)
C21 C20 C19 122.0(4)
F1 C20 C19 119.0(4)
C20 C21 C22 117.2(4)
C20 C21 H21A 121.4
C22 C21 H21A 121.4
F2 C22 C23 118.8(5)
F2 C22 C21 118.3(4)
C23 C22 C21 123.0(5)
C22 C23 C24 119.1(4)
C22 C23 H23A 120.4
C24 C23 H23A 120.4
C19 C24 C23 118.5(4)
C19 C24 Ir1 113.2(3)
C23 C24 Ir1 128.3(3)
N5 C25 C26 110.0(5)
N5 C25 H25A 125.0
C26 C25 H25A 125.0
C27 C26 C25 105.7(4)
C27 C26 H26A 127.1
C25 C26 H26A 127.1
C26 C27 N6 108.5(4)
C26 C27 H27A 125.8
N6 C27 H27A 125.8
C29 C28 C33 121.1(4)
C29 C28 N6 123.1(4)
C33 C28 N6 115.8(3)
F3 C29 C30 118.2(4)
F3 C29 C28 120.1(5)
C30 C29 C28 121.8(5)
C31 C30 C29 116.6(4)
C31 C30 H30A 121.7
C29 C30 H30A 121.7
C30 C31 F4 118.3(4)
C30 C31 C32 124.3(5)
F4 C31 C32 117.4(5)
C31 C32 C33 118.9(4)
C31 C32 H32A 120.6
C33 C32 H32A 120.6
C32 C33 C28 117.4(4)
C32 C33 Ir1 129.1(3)
C28 C33 Ir1 113.5(3)
C35 C34 H34A 109.5
C35 C34 H34B 109.5
H34A C34 H34B 109.5
C35 C34 H34C 109.5
H34A C34 H34C 109.5
H34B C34 H34C 109.5
O1 C35 C36 122.6(11)
O1 C35 C34 120.1(10)
C36 C35 C34 117.2(9)
C35 C36 H36A 109.5
C35 C36 H36B 109.5
H36A C36 H36B 109.5
C35 C36 H36C 109.5
H36A C36 H36C 109.5
H36B C36 H36C 109.5

loop_
_geom_bond_atom_site_label_1
_geom_bond_atom_site_label_2
_geom_bond_distance
Ir1 C33 2.010(4)
Ir1 N3 2.020(4)
Ir1 N5 2.020(4)
Ir1 C24 2.022(4)
Ir1 N1 2.177(3)
Ir1 N2 2.189(3)
P1 F5 1.469(7)
P1 F10 1.474(6)
P1 F8 1.481(6)
P1 F6 1.513(7)
P1 F7 1.562(5)
P1 F9 1.578(5)
F1 C20 1.343(5)
F2 C22 1.344(6)
F3 C29 1.351(6)
F4 C31 1.369(6)
O1 C35 1.182(8)
N1 C6 1.338(5)
N1 C10 1.340(5)
N2 C5 1.329(5)
N2 C1 1.337(5)
N3 C16 1.335(6)
N3 N4 1.358(5)
N4 C18 1.356(6)
N4 C19 1.412(6)
N5 C25 1.331(6)
N5 N6 1.357(5)
N6 C27 1.357(6)
N6 C28 1.412(5)
C1 C2 1.372(7)
C1 H1A 0.9300
C2 C3 1.393(7)
C2 H2A 0.9300
C3 C4 1.380(6)
C3 H3A 0.9300
C4 C5 1.385(5)
C4 C11 1.544(6)
C5 C6 1.428(5)
C6 C7 1.379(6)
C7 C8 1.382(6)
C7 C11 1.531(6)
C8 C9 1.392(6)
C8 H8A 0.9300
C9 C10 1.392(6)
C9 H9A 0.9300
C10 H10A 0.9300
C11 C14 1.543(6)
C11 C12 1.552(7)
C12 C13 1.502(7)
C12 H12A 0.9700
C12 H12B 0.9700
C13 H13A 0.9600
C13 H13B 0.9600
C13 H13C 0.9600
C14 C15 1.510(8)
C14 H14A 0.9700
C14 H14B 0.9700
C15 H15A 0.9600
C15 H15B 0.9600
C15 H15C 0.9600
C16 C17 1.369(8)
C16 H16A 0.9300
C17 C18 1.358(9)
C17 H17A 0.9300
C18 H18A 0.9300
C19 C24 1.386(6)
C19 C20 1.401(6)
C20 C21 1.343(7)
C21 C22 1.394(8)
C21 H21A 0.9300
C22 C23 1.374(6)
C23 C24 1.391(6)
C23 H23A 0.9300
C25 C26 1.391(8)
C25 H25A 0.9300
C26 C27 1.347(8)
C26 H26A 0.9300
C27 H27A 0.9300
C28 C29 1.378(6)
C28 C33 1.399(6)
C29 C30 1.374(7)
C30 C31 1.362(8)
C30 H30A 0.9300
C31 C32 1.381(6)
C32 C33 1.398(6)
C32 H32A 0.9300
C34 C35 1.473(14)
C34 H34A 0.9600
C34 H34B 0.9600
C34 H34C 0.9600
C35 C36 1.433(13)
C36 H36A 0.9600
C36 H36B 0.9600
C36 H36C 0.9600
